data_4302029
loop_
_publ_author_name
'Zachary L. Mensinger'
'Lev N. Zakharov'
'Darren W. Johnson'

_publ_section_title
;
Synthesis and Crystallization of Infinite Indium and Gallium Acetate 1D
Chain Structures and Concomitant Ethyl Acetate Hydrolysis
;
_journal_name_full 'Inorganic Chemistry'
_journal_page_first 3505
_journal_page_last 3507
_journal_paper_doi 10.1021/ic9000945
_journal_volume 48
_journal_year 2009
_chemical_formula_sum 'C6 H13 Ga O8'
_chemical_formula_weight 282.88
_chemical_name_systematic
; 
 ? 
;
_space_group_IT_number 11
_symmetry_cell_setting monoclinic
_symmetry_space_group_name_Hall '-P 2yb'
_symmetry_space_group_name_H-M 'P 1 21/m 1'
_atom_sites_solution_hydrogens geom
_atom_sites_solution_primary direct
_atom_sites_solution_secondary difmap
_audit_creation_method SHELXLTL
_cell_angle_alpha 90.00
_cell_angle_beta 106.1500(10)
_cell_angle_gamma 90.00
_cell_formula_units_Z 2
_cell_length_a 7.9516(7)
_cell_length_b 6.7651(6)
_cell_length_c 10.6719(10)
_cell_measurement_reflns_used 2370
_cell_measurement_temperature 173(2)
_cell_measurement_theta_max 27.46
_cell_measurement_theta_min 2.67
_cell_volume 551.42(9)
_computing_cell_refinement 'Bruker SMART'
_computing_data_collection 'Bruker SMART'
_computing_data_reduction 'Bruker SAINT'
_computing_molecular_graphics 'Bruker SHELXTL'
_computing_publication_material 'Bruker SHELXTL'
_computing_structure_refinement 'Bruker SHELXTL'
_computing_structure_solution 'Bruker SHELXTL'
_diffrn_ambient_temperature 173(2)
_diffrn_measured_fraction_theta_full 0.995
_diffrn_measured_fraction_theta_max 0.995
_diffrn_measurement_device_type 'CCD area detector Bruker Apex'
_diffrn_measurement_method 'phi and omega scans'
_diffrn_radiation_monochromator graphite
_diffrn_radiation_source 'fine-focus sealed tube'
_diffrn_radiation_type MoK\a
_diffrn_radiation_wavelength 0.71073
_diffrn_reflns_av_R_equivalents 0.0243
_diffrn_reflns_av_sigmaI/netI 0.0203
_diffrn_reflns_limit_h_max 10
_diffrn_reflns_limit_h_min -10
_diffrn_reflns_limit_k_max 8
_diffrn_reflns_limit_k_min -8
_diffrn_reflns_limit_l_max 13
_diffrn_reflns_limit_l_min -13
_diffrn_reflns_number 6194
_diffrn_reflns_theta_full 27.00
_diffrn_reflns_theta_max 27.00
_diffrn_reflns_theta_min 1.99
_exptl_absorpt_coefficient_mu 2.516
_exptl_absorpt_correction_T_max 0.8845
_exptl_absorpt_correction_T_min 0.5393
_exptl_absorpt_correction_type multi-scan
_exptl_absorpt_process_details SADABS
_exptl_crystal_colour colorless
_exptl_crystal_density_diffrn 1.704
_exptl_crystal_density_meas 0
_exptl_crystal_density_method 'not measured'
_exptl_crystal_description block
_exptl_crystal_F_000 288
_exptl_crystal_size_max 0.28
_exptl_crystal_size_mid 0.08
_exptl_crystal_size_min 0.05
_refine_diff_density_max 0.851
_refine_diff_density_min -0.430
_refine_diff_density_rms 0.094
_refine_ls_extinction_method none
_refine_ls_goodness_of_fit_ref 1.106
_refine_ls_hydrogen_treatment mixed
_refine_ls_matrix_type full
_refine_ls_number_parameters 108
_refine_ls_number_reflns 1302
_refine_ls_number_restraints 0
_refine_ls_restrained_S_all 1.106
_refine_ls_R_factor_all 0.0369
_refine_ls_R_factor_gt 0.0304
_refine_ls_shift/su_max 0.000
_refine_ls_shift/su_mean 0.000
_refine_ls_structure_factor_coef Fsqd
_refine_ls_weighting_details 'calc w=1/[\s^2^(Fo^2^)+(0.0469P)^2^+0.4662P] where P=(Fo^2^+2Fc^2^)/3'
_refine_ls_weighting_scheme calc
_refine_ls_wR_factor_gt 0.0782
_refine_ls_wR_factor_ref 0.0834
_reflns_number_gt 1111
_reflns_number_total 1302
_reflns_threshold_expression >2sigma(I)
_cod_data_source_file ic9000945_si_001_1.cif
_cod_data_source_block zack50
_cod_depositor_comments
;
The following automatic conversions were performed:
'_symmetry_cell_setting' value 'Monoclinic' changed to 'monoclinic'
according to '/home/saulius/struct/CIF-dictionaries/cif_core.dic'
dictionary named 'cif_core.dic' version 2.4.1 from 2010-06-29.

Automatic conversion script
Id: cif_fix_enum 1527 2010-12-29 10:47:43Z saulius 
;
_cod_original_sg_symbol_H-M 'P 21/m'
_cod_database_code 4302029

loop_
_symmetry_equiv_pos_as_xyz
'x, y, z'
'-x, y+1/2, -z'
'-x, -y, -z'
'x, -y-1/2, z'

loop_
_atom_site_label
_atom_site_type_symbol
_atom_site_fract_x
_atom_site_fract_y
_atom_site_fract_z
_atom_site_U_iso_or_equiv
_atom_site_adp_type
_atom_site_occupancy
_atom_site_symmetry_multiplicity
_atom_site_calc_flag
_atom_site_refinement_flags
_atom_site_disorder_assembly
_atom_site_disorder_group
Ga1 Ga 0.0000 0.0000 0.5000 0.01575(15) Uani 1 2 d S . .
O1 O 0.0804(4) -0.2500 0.5760(3) 0.0174(5) Uani 1 2 d S . .
H1 H 0.170(6) -0.2500 0.604(4) 0.025(14) Uiso 1 2 d S . .
O2 O 0.0200(3) -0.0848(3) 0.32310(18) 0.0289(4) Uani 1 1 d . . .
O3 O -0.2445(2) -0.0856(3) 0.4569(2) 0.0308(5) Uani 1 1 d . . .
C1 C 0.0291(5) -0.2500 0.2713(4) 0.0206(7) Uani 1 2 d S . .
C2 C 0.0502(7) -0.2500 0.1359(4) 0.0341(11) Uani 1 2 d S . .
H2B H -0.067(11) -0.2500 0.065(8) 0.12(3) Uiso 1 2 d S . .
H2A H 0.078(6) -0.142(8) 0.106(4) 0.091(17) Uiso 1 1 d . . .
C3 C -0.3195(5) -0.2500 0.4425(4) 0.0206(7) Uani 1 2 d S . .
C4 C -0.5161(5) -0.2500 0.4041(6) 0.0347(10) Uani 1 2 d S . .
H3B H -0.557(9) -0.2500 0.474(6) 0.07(2) Uiso 1 2 d S . .
H3A H -0.564(5) -0.133(6) 0.360(4) 0.054(11) Uiso 1 1 d . . .
O1S O 0.1195(5) 0.2500 0.2066(3) 0.0441(8) Uani 1 2 d S . .
O2S O 0.5700(5) 0.2500 0.2665(4) 0.0533(9) Uani 1 2 d S . .
O3S O 0.3626(6) 0.3347(9) 0.0963(5) 0.066(2) Uani 0.50 1 d P . .
C1S C 0.5286(8) 0.2500 0.1592(7) 0.098(3) Uani 1 2 d S . .
C2S C 0.6556(11) 0.344(2) 0.0840(10) 0.099(5) Uani 0.50 1 d P . .

loop_
_atom_site_aniso_label
_atom_site_aniso_U_11
_atom_site_aniso_U_22
_atom_site_aniso_U_33
_atom_site_aniso_U_23
_atom_site_aniso_U_13
_atom_site_aniso_U_12
Ga1 0.0169(2) 0.0086(2) 0.0227(2) -0.00002(14) 0.00698(15) -0.00017(13)
O1 0.0157(14) 0.0101(12) 0.0247(13) 0.000 0.0029(11) 0.000
O2 0.0496(12) 0.0147(10) 0.0262(9) 0.0009(8) 0.0169(9) 0.0072(9)
O3 0.0176(9) 0.0144(10) 0.0584(13) 0.0066(9) 0.0073(9) -0.0011(8)
C1 0.0198(17) 0.0160(17) 0.0260(18) 0.000 0.0065(15) 0.000
C2 0.060(3) 0.019(2) 0.029(2) 0.000 0.023(2) 0.000
C3 0.0197(18) 0.0171(17) 0.0263(18) 0.000 0.0087(15) 0.000
C4 0.0161(19) 0.027(2) 0.059(3) 0.000 0.008(2) 0.000
O1S 0.061(2) 0.0311(17) 0.051(2) 0.000 0.0340(18) 0.000
O2S 0.037(2) 0.061(2) 0.054(2) 0.000 0.0000(17) 0.000
O3S 0.033(2) 0.118(6) 0.045(3) 0.021(3) 0.006(2) 0.005(3)
C1S 0.034(3) 0.210(11) 0.046(4) 0.000 0.006(3) 0.000
C2S 0.042(4) 0.183(16) 0.079(6) 0.017(7) 0.029(4) -0.014(6)

loop_
_atom_type_symbol
_atom_type_description
_atom_type_scat_dispersion_real
_atom_type_scat_dispersion_imag
_atom_type_scat_source
C C 0.0033 0.0016 'International Tables Vol C Tables 4.2.6.8 and 6.1.1.4'
H H 0.0000 0.0000 'International Tables Vol C Tables 4.2.6.8 and 6.1.1.4'
O O 0.0106 0.0060 'International Tables Vol C Tables 4.2.6.8 and 6.1.1.4'
Ga Ga 0.2307 1.6083 'International Tables Vol C Tables 4.2.6.8 and 6.1.1.4'

loop_
_geom_angle_atom_site_label_1
_geom_angle_atom_site_label_2
_geom_angle_atom_site_label_3
_geom_angle
_geom_angle_site_symmetry_1
_geom_angle_site_symmetry_3
_geom_angle_publ_flag
O1 Ga1 O1 180.0 3_556 . ?
O1 Ga1 O3 88.22(10) 3_556 . ?
O1 Ga1 O3 91.78(10) . . ?
O1 Ga1 O3 91.78(10) 3_556 3_556 ?
O1 Ga1 O3 88.22(10) . 3_556 ?
O3 Ga1 O3 180.0 . 3_556 ?
O1 Ga1 O2 87.63(9) 3_556 . ?
O1 Ga1 O2 92.37(9) . . ?
O3 Ga1 O2 91.58(9) . . ?
O3 Ga1 O2 88.42(9) 3_556 . ?
O1 Ga1 O2 92.37(9) 3_556 3_556 ?
O1 Ga1 O2 87.63(9) . 3_556 ?
O3 Ga1 O2 88.42(9) . 3_556 ?
O3 Ga1 O2 91.58(9) 3_556 3_556 ?
O2 Ga1 O2 180.0 . 3_556 ?
Ga1 O1 Ga1 124.90(14) 2_546 . ?
Ga1 O1 H1 111.5(12) 2_546 . ?
Ga1 O1 H1 111.5(12) . . ?
C1 O2 Ga1 133.8(2) . . ?
C3 O3 Ga1 134.48(19) . . ?
O2 C1 O2 125.4(3) . 4 ?
O2 C1 C2 117.30(17) . . ?
O2 C1 C2 117.30(17) 4 . ?
C1 C2 H2B 113(5) . . ?
C1 C2 H2A 118(3) . . ?
H2B C2 H2A 90(4) . . ?
O3 C3 O3 125.4(3) 4 . ?
O3 C3 C4 117.28(17) 4 . ?
O3 C3 C4 117.28(17) . . ?
C3 C4 H3B 112(4) . . ?
C3 C4 H3A 112(2) . . ?
H3B C4 H3A 103(3) . . ?
O3S O3S C1S 66.3(3) 4_565 . ?
O2S C1S O3S 117.5(6) . . ?
O2S C1S O3S 117.5(6) . 4_565 ?
O3S C1S O3S 47.5(5) . 4_565 ?
O2S C1S C2S 118.5(6) . . ?
O3S C1S C2S 103.7(5) . . ?
O3S C1S C2S 124.0(6) 4_565 . ?
O2S C1S C2S 118.5(6) . 4_565 ?
O3S C1S C2S 124.0(6) . 4_565 ?
O3S C1S C2S 103.7(5) 4_565 4_565 ?
C2S C1S C2S 47.4(10) . 4_565 ?
C2S C2S C1S 66.3(5) 4_565 . ?

loop_
_geom_bond_atom_site_label_1
_geom_bond_atom_site_label_2
_geom_bond_distance
_geom_bond_site_symmetry_2
_geom_bond_publ_flag
Ga1 O1 1.9075(12) 3_556 ?
Ga1 O1 1.9075(12) . ?
Ga1 O3 1.9566(18) . ?
Ga1 O3 1.9566(18) 3_556 ?
Ga1 O2 2.0213(18) . ?
Ga1 O2 2.0213(18) 3_556 ?
O1 Ga1 1.9075(12) 2_546 ?
O1 H1 0.69(5) . ?
O2 C1 1.257(2) . ?
O3 C3 1.251(2) . ?
C1 O2 1.257(2) 4 ?
C1 C2 1.501(6) . ?
C2 H2B 1.02(8) . ?
C2 H2A 0.85(5) . ?
C3 O3 1.251(2) 4 ?
C3 C4 1.502(5) . ?
C4 H3B 0.90(6) . ?
C4 H3A 0.94(4) . ?
O2S C1S 1.100(7) . ?
O3S O3S 1.146(12) 4_565 ?
O3S C1S 1.424(7) . ?
C1S O3S 1.424(7) 4_565 ?
C1S C2S 1.588(11) . ?
C1S C2S 1.588(10) 4_565 ?
C2S C2S 1.28(3) 4_565 ?

loop_
_geom_hbond_atom_site_label_D
_geom_hbond_atom_site_label_H
_geom_hbond_atom_site_label_A
_geom_hbond_distance_DH
_geom_hbond_distance_HA
_geom_hbond_distance_DA
_geom_hbond_angle_DHA
_geom_hbond_site_symmetry_A
O1 H1 O2S 0.69(5) 2.15(5) 2.820(4) 166(5) 3_656

loop_
_geom_torsion_atom_site_label_1
_geom_torsion_atom_site_label_2
_geom_torsion_atom_site_label_3
_geom_torsion_atom_site_label_4
_geom_torsion
_geom_torsion_site_symmetry_1
_geom_torsion_site_symmetry_2
_geom_torsion_site_symmetry_3
_geom_torsion_site_symmetry_4
_geom_torsion_publ_flag
O1 Ga1 O1 Ga1 149(7) 3_556 . . 2_546 ?
O3 Ga1 O1 Ga1 45.58(17) . . . 2_546 ?
O3 Ga1 O1 Ga1 -134.42(17) 3_556 . . 2_546 ?
O2 Ga1 O1 Ga1 -46.07(16) . . . 2_546 ?
O2 Ga1 O1 Ga1 133.93(16) 3_556 . . 2_546 ?
O1 Ga1 O2 C1 -161.2(3) 3_556 . . . ?
O1 Ga1 O2 C1 18.8(3) . . . . ?
O3 Ga1 O2 C1 -73.0(3) . . . . ?
O3 Ga1 O2 C1 107.0(3) 3_556 . . . ?
O2 Ga1 O2 C1 -39(5) 3_556 . . . ?
O1 Ga1 O3 C3 159.0(3) 3_556 . . . ?
O1 Ga1 O3 C3 -21.0(3) . . . . ?
O3 Ga1 O3 C3 -123.6(8) 3_556 . . . ?
O2 Ga1 O3 C3 71.4(3) . . . . ?
O2 Ga1 O3 C3 -108.6(3) 3_556 . . . ?
Ga1 O2 C1 O2 3.2(6) . . . 4 ?
Ga1 O2 C1 C2 -177.7(3) . . . . ?
Ga1 O3 C3 O3 1.7(6) . . . 4 ?
Ga1 O3 C3 C4 -178.0(3) . . . . ?
O3S O3S C1S O2S -103.2(4) 4_565 . . . ?
O3S O3S C1S C2S 124.0(6) 4_565 . . . ?
O3S O3S C1S C2S 76.5(6) 4_565 . . 4_565 ?
O2S C1S C2S C2S 103.8(5) . . . 4_565 ?
O3S C1S C2S C2S -124.0(5) . . . 4_565 ?
O3S C1S C2S C2S -76.5(5) 4_565 . . 4_565 ?
